data_7228320
loop_
_publ_author_name
'Pinalli, Roberta'
'Brancatelli, Giovanna'
'Nicosia, Carlo'
'Barboza, Tahnie'
'Guy, Laure'
'Dutasta, Jean-Pierre'
'De Zorzi, Rita'
'Demitri, Nicola'
'Dalcanale, Enrico'
'Geremia, Silvano'

_publ_section_title
;
 Enantiospecific recognition of 2-butanol by an inherently chiral cavitand
 in the solid state
;
_journal_name_full CrystEngComm
_journal_paper_doi 10.1039/C7CE00557A
_journal_year 2017
_chemical_absolute_configuration rmad
_chemical_formula_moiety '(C55H49O10P3S C4H10O), C4H10O, 0.5 NaBr, H2O'
_chemical_formula_sum 'C63 H71 Br0.5 Na0.5 O13 P3 S'
_chemical_formula_weight 1212.7
_space_group_IT_number 5
_symmetry_cell_setting monoclinic
_symmetry_Int_Tables_number 5
_symmetry_space_group_name_Hall 'C 2y'
_symmetry_space_group_name_H-M 'C 1 2 1'
_atom_sites_solution_hydrogens geom
_audit_block_doi 10.5517/cc1k2ly5
_audit_creation_date 2017-04-08T11:57:27-00:00
_audit_creation_method 'WinGX routine CIF_UPDATE'
_audit_update_record
;
2017-04-21 deposited with the CCDC.
2017-05-26 downloaded from the CCDC.
;
_cell_angle_alpha 90
_cell_angle_beta 121.769(2)
_cell_angle_gamma 90
_cell_formula_units_Z 4
_cell_length_a 22.7360(10)
_cell_length_b 21.619(2)
_cell_length_c 14.974(1)
_cell_measurement_reflns_used 11149
_cell_measurement_temperature 100(2)
_cell_measurement_theta_max 27.499
_cell_measurement_theta_min 1.392
_cell_measurement_wavelength 0.7
_cell_volume 6257.4(8)
_computing_data_collection 'Elettra XRD1 Data Collection SW'
_computing_molecular_graphics Pymol
_computing_publication_material 'SHELXL-2013 (Sheldrick, 2013)'
_computing_structure_refinement 'SHELXL-2014/7 (Sheldrick, 2014)'
_computing_structure_solution 'SIR2011, updated version of SIR2008 (Burla et al., 2007)'
_diffrn_ambient_temperature 100(2)
_diffrn_measured_fraction_theta_full 0.995
_diffrn_measured_fraction_theta_max 0.995
_diffrn_measurement_device_type 'Dectris Pilatus 2M'
_diffrn_measurement_method 'CCD rotation images, thick slices'
_diffrn_radiation_monochromator Si111
_diffrn_radiation_source 'Elettra Synchrotron, Trieste (Italy)'
_diffrn_radiation_wavelength 0.7
_diffrn_reflns_av_R_equivalents 0.094
_diffrn_reflns_av_unetI/netI 0.1223
_diffrn_reflns_Laue_measured_fraction_full 0.995
_diffrn_reflns_Laue_measured_fraction_max 0.995
_diffrn_reflns_number 11149
_diffrn_reflns_point_group_measured_fraction_full 0.966
_diffrn_reflns_point_group_measured_fraction_max 0.967
_diffrn_reflns_theta_full 24.835
_diffrn_reflns_theta_max 24.998
_diffrn_reflns_theta_min 1.392
_exptl_absorpt_coefficient_mu 0.512
_exptl_absorpt_correction_type none
_exptl_crystal_colour colorless
_exptl_crystal_density_diffrn 1.285
_exptl_crystal_description block
_exptl_crystal_F_000 2548
_exptl_crystal_size_max 0.18
_exptl_crystal_size_mid 0.11
_exptl_crystal_size_min 0.08
_refine_diff_density_max 0.838
_refine_diff_density_min -0.606
_refine_diff_density_rms 0.09
_refine_ls_abs_structure_details
;
 Flack x determined using 3188 quotients [(I+)-(I-)]/[(I+)+(I-)]
 (Parsons, Flack and Wagner, Acta Cryst. B69 (2013) 249-259).
;
_refine_ls_abs_structure_Flack 0.052(8)
_refine_ls_extinction_method none
_refine_ls_goodness_of_fit_ref 1.02
_refine_ls_hydrogen_treatment constr
_refine_ls_matrix_type full
_refine_ls_number_parameters 726
_refine_ls_number_reflns 11149
_refine_ls_number_restraints 6
_refine_ls_restrained_S_all 1.021
_refine_ls_R_factor_all 0.0824
_refine_ls_R_factor_gt 0.062
_refine_ls_shift/su_max 0.003
_refine_ls_shift/su_mean 0
_refine_ls_structure_factor_coef Fsqd
_refine_ls_weighting_details 'w=1/[\s^2^(Fo^2^)+(0.0883P)^2^+0.8327P] where P=(Fo^2^+2Fc^2^)/3'
_refine_ls_weighting_scheme calc
_refine_ls_wR_factor_gt 0.165
_refine_ls_wR_factor_ref 0.1825
_reflns_Friedel_coverage 0.888
_reflns_Friedel_fraction_full 0.936
_reflns_Friedel_fraction_max 0.936
_reflns_number_gt 8791
_reflns_number_total 11149
_reflns_threshold_expression 'I > 2\s(I)'
_cod_data_source_file c7ce00557a2.cif
_cod_data_source_block Rcav_R_2_BuOH
_cod_original_sg_symbol_H-M 'C 2'
_cod_original_formula_sum 'C63 H71 Br0.50 Na0.50 O13 P3 S'
_cod_database_code 7228320
_shelx_estimated_absorpt_t_min 0.913
_shelx_estimated_absorpt_t_max 0.96

loop_
_symmetry_equiv_pos_as_xyz
'x, y, z'
'-x, y, -z'
'x+1/2, y+1/2, z'
'-x+1/2, y+1/2, -z'

loop_
_atom_site_label
_atom_site_type_symbol
_atom_site_fract_x
_atom_site_fract_y
_atom_site_fract_z
_atom_site_U_iso_or_equiv
_atom_site_adp_type
_atom_site_occupancy
_atom_site_site_symmetry_order
_atom_site_calc_flag
_atom_site_refinement_flags_posn
_atom_site_refinement_flags_adp
_atom_site_refinement_flags_occupancy
_atom_site_disorder_assembly
_atom_site_disorder_group
O1W O 0.5 0.2464(3) 0.5 0.0126(11) Uiso 1 2 d S . P . .
C1A C 0.1689(4) 0.2141(3) 0.5331(6) 0.0273(16) Uani 1 1 d . . . . .
H1A H 0.1938 0.2107 0.6075 0.033 Uiso 1 1 calc R U . . .
C1B C 0.1362(4) 0.2683(3) 0.4850(6) 0.0287(16) Uani 1 1 d . . . . .
C1C C 0.0989(4) 0.2749(4) 0.3744(6) 0.0296(16) Uani 1 1 d . . . . .
C1D C 0.0951(4) 0.2243(3) 0.3156(6) 0.0263(15) Uani 1 1 d . . . . .
H1D H 0.07 0.2277 0.2412 0.032 Uiso 1 1 calc R U . . .
C1E C 0.1270(4) 0.1679(3) 0.3622(6) 0.0261(15) Uani 1 1 d . . . . .
C1F C 0.1650(4) 0.1640(3) 0.4715(6) 0.0292(16) Uani 1 1 d . . . . .
C1X C 0.1903(4) 0.3985(3) 0.1321(6) 0.0267(15) Uani 1 1 d . . . . .
H1X H 0.2139 0.4374 0.1316 0.032 Uiso 1 1 calc R U . . .
C1Y C 0.1208(4) 0.3959(4) 0.0258(6) 0.0303(17) Uani 1 1 d . . . . .
H1Y1 H 0.1296 0.3878 -0.0313 0.036 Uiso 1 1 calc R U . . .
H1Y2 H 0.0924 0.3615 0.0267 0.036 Uiso 1 1 calc R U . . .
C1Z C 0.0814(5) 0.4564(4) 0.0044(7) 0.0368(19) Uani 1 1 d . . . . .
H1Z1 H 0.0658 0.4609 0.0537 0.055 Uiso 1 1 calc R U . . .
H1Z2 H 0.0413 0.4564 -0.0677 0.055 Uiso 1 1 calc R U . . .
H1Z3 H 0.1119 0.4911 0.0133 0.055 Uiso 1 1 calc R U . . .
C2A C 0.2245(4) 0.4405(3) 0.4041(6) 0.0253(15) Uani 1 1 d . . . . .
H2A H 0.2576 0.4637 0.4635 0.03 Uiso 1 1 calc R U . . .
C2B C 0.2280(4) 0.4367(3) 0.3149(6) 0.0239(15) Uani 1 1 d . . . . .
C2C C 0.1821(4) 0.4027(3) 0.2278(6) 0.0249(15) Uani 1 1 d . . . . .
C2D C 0.1300(4) 0.3705(3) 0.2321(6) 0.0257(15) Uani 1 1 d . . . . .
H2D H 0.0986 0.3457 0.1739 0.031 Uiso 1 1 calc R U . . .
C2E C 0.1227(4) 0.3738(3) 0.3186(6) 0.0259(15) Uani 1 1 d . . . . .
C2F C 0.1707(4) 0.4093(3) 0.4041(6) 0.0240(15) Uani 1 1 d . . . . .
C2Y C 0.1650(4) 0.1658(4) -0.0126(6) 0.0299(16) Uani 1 1 d . . . . .
H2Y1 H 0.1663 0.1915 -0.0663 0.036 Uiso 1 1 calc R U . . .
H2Y2 H 0.1279 0.1819 -0.0033 0.036 Uiso 1 1 calc R U . . .
C2Z C 0.1487(5) 0.0981(4) -0.0514(7) 0.0372(19) Uani 1 1 d . . . . .
H2Z1 H 0.1865 0.0814 -0.0574 0.056 Uiso 1 1 calc R U . . .
H2Z2 H 0.1055 0.0967 -0.1201 0.056 Uiso 1 1 calc R U . . .
H2Z3 H 0.1436 0.0732 -0.0011 0.056 Uiso 1 1 calc R U . . .
C3A C 0.3559(4) 0.3100(4) 0.2123(6) 0.0302(16) Uani 1 1 d . . . . .
H3A H 0.4041 0.3183 0.2464 0.036 Uiso 1 1 calc R U . . .
C3B C 0.3296(4) 0.2508(4) 0.1749(6) 0.0281(15) Uani 1 1 d . . . . .
C3C C 0.2597(4) 0.2369(3) 0.1255(6) 0.0254(15) Uani 1 1 d . . . . .
C3D C 0.2152(4) 0.2853(3) 0.1124(6) 0.0269(15) Uani 1 1 d . . . . .
H3D H 0.1671 0.2769 0.0785 0.032 Uiso 1 1 calc R U . . .
C3E C 0.2383(4) 0.3458(3) 0.1469(6) 0.0259(15) Uani 1 1 d . . . . .
C3F C 0.3100(4) 0.3556(3) 0.1983(6) 0.0276(15) Uani 1 1 d . . . . .
C3Y C 0.0498(4) 0.1041(4) 0.1946(6) 0.0356(18) Uani 1 1 d . . . . .
H3Y1 H 0.0128 0.1106 0.2097 0.043 Uiso 1 1 calc R U . . .
H3Y2 H 0.0448 0.1361 0.1436 0.043 Uiso 1 1 calc R U . . .
C3Z C 0.0418(5) 0.0405(5) 0.1467(8) 0.048(2) Uani 1 1 d . . . . .
H3Z1 H -0.0047 0.0365 0.0841 0.072 Uiso 1 1 calc R U . . .
H3Z2 H 0.0486 0.0088 0.1981 0.072 Uiso 1 1 calc R U . . .
H3Z3 H 0.0764 0.0352 0.1271 0.072 Uiso 1 1 calc R U . . .
C4A C 0.3009(4) 0.0807(4) 0.3473(7) 0.0343(18) Uani 1 1 d . . . . .
H4A H 0.3425 0.061 0.3988 0.041 Uiso 1 1 calc R U . . .
C4B C 0.2440(4) 0.0834(3) 0.3585(7) 0.0324(17) Uani 1 1 d . . . . .
C4C C 0.1828(4) 0.1105(3) 0.2816(6) 0.0285(16) Uani 1 1 d . . . . .
C4D C 0.1797(4) 0.1381(3) 0.1965(6) 0.0262(15) Uani 1 1 d . . . . .
H4D H 0.1382 0.1583 0.1458 0.031 Uiso 1 1 calc R U . . .
C4E C 0.2353(4) 0.1372(3) 0.1826(6) 0.0267(16) Uani 1 1 d . . . . .
C4F C 0.2956(4) 0.1077(3) 0.2588(6) 0.0286(16) Uani 1 1 d . . . . .
C4Y C -0.0017(4) 0.3323(3) 0.2212(6) 0.0283(16) Uani 1 1 d . . . . .
H4Y1 H 0.0056 0.3108 0.1694 0.034 Uiso 1 1 calc R U . . .
H4Y2 H -0.0185 0.3746 0.1943 0.034 Uiso 1 1 calc R U . . .
C4Z C -0.0571(4) 0.2980(4) 0.2299(7) 0.0379(19) Uani 1 1 d . . . . .
H4Z1 H -0.0478 0.2535 0.2355 0.057 Uiso 1 1 calc R U . . .
H4Z2 H -0.1026 0.3063 0.1673 0.057 Uiso 1 1 calc R U . . .
H4Z3 H -0.0565 0.3122 0.2925 0.057 Uiso 1 1 calc R U . . .
C23A C 0.3976(4) 0.5146(4) 0.3429(6) 0.0305(17) Uani 1 1 d . . . . .
C23B C 0.4653(4) 0.5079(4) 0.3712(7) 0.0348(18) Uani 1 1 d . . . . .
H23B H 0.4844 0.4676 0.3806 0.042 Uiso 1 1 calc R U . . .
C23C C 0.5063(5) 0.5589(4) 0.3862(7) 0.0382(19) Uani 1 1 d . . . . .
H23C H 0.5532 0.5535 0.4066 0.046 Uiso 1 1 calc R U . . .
C23D C 0.4789(4) 0.6175(4) 0.3715(7) 0.0348(18) Uani 1 1 d . . . . .
H23D H 0.5069 0.6527 0.382 0.042 Uiso 1 1 calc R U . . .
C23E C 0.4105(4) 0.6248(3) 0.3415(7) 0.0334(18) Uani 1 1 d . . . . .
H23E H 0.3913 0.6652 0.3299 0.04 Uiso 1 1 calc R U . . .
C23F C 0.3697(4) 0.5738(4) 0.3282(7) 0.0355(18) Uani 1 1 d . . . . .
H23F H 0.323 0.5792 0.3093 0.043 Uiso 1 1 calc R U . . .
C34A C 0.4728(4) 0.1175(3) 0.2683(6) 0.0299(17) Uani 1 1 d . . . . .
C34B C 0.4720(4) 0.1154(4) 0.1755(7) 0.0351(18) Uani 1 1 d . . . . .
H34B H 0.4386 0.1387 0.1166 0.042 Uiso 1 1 calc R U . . .
C34C C 0.5196(5) 0.0796(4) 0.1679(7) 0.041(2) Uani 1 1 d . . . . .
H34C H 0.5191 0.0785 0.1041 0.049 Uiso 1 1 calc R U . . .
C34D C 0.5684(4) 0.0451(4) 0.2543(7) 0.0367(19) Uani 1 1 d . . . . .
H34D H 0.6 0.0193 0.2484 0.044 Uiso 1 1 calc R U . . .
C34E C 0.5708(4) 0.0484(4) 0.3475(7) 0.040(2) Uani 1 1 d . . . . .
H34E H 0.6052 0.0261 0.4067 0.048 Uiso 1 1 calc R U . . .
C34F C 0.5232(4) 0.0843(4) 0.3562(7) 0.0386(19) Uani 1 1 d . . . . .
H34F H 0.5248 0.0864 0.4208 0.046 Uiso 1 1 calc R U . . .
C12A C 0.1665(6) 0.4124(4) 0.6671(7) 0.042(2) Uani 1 1 d . . . . .
C12B C 0.0979(6) 0.4240(5) 0.6271(11) 0.060(3) Uani 1 1 d . . . . .
H12B H 0.0655 0.4109 0.5574 0.072 Uiso 1 1 calc R U . . .
C12C C 0.0731(10) 0.4538(5) 0.6822(15) 0.090(5) Uani 1 1 d . . . . .
H12C H 0.0256 0.4639 0.6507 0.108 Uiso 1 1 calc R U . . .
C12D C 0.1231(13) 0.4686(6) 0.7898(16) 0.096(6) Uani 1 1 d . . . . .
H12D H 0.1082 0.4865 0.8325 0.115 Uiso 1 1 calc R U . . .
C12E C 0.1900(15) 0.4576(6) 0.8302(13) 0.105(7) Uani 1 1 d . . . . .
H12E H 0.2223 0.4697 0.9005 0.126 Uiso 1 1 calc R U . . .
C12F C 0.2146(8) 0.4277(5) 0.7702(8) 0.065(3) Uani 1 1 d . . . . .
H12F H 0.2624 0.4189 0.8004 0.078 Uiso 1 1 calc R U . . .
C100 C 0.2600(4) 0.0949(4) 0.5279(6) 0.0314(17) Uani 1 1 d . . . . .
H10A H 0.2815 0.1339 0.5239 0.038 Uiso 1 1 calc R U . . .
H10B H 0.2924 0.0755 0.5966 0.038 Uiso 1 1 calc R U . . .
C2X C 0.2334(4) 0.1707(3) 0.0899(6) 0.0274(16) Uani 1 1 d . . . . .
H2X H 0.2684 0.1497 0.079 0.033 Uiso 1 1 calc R U . . .
C3X C 0.1217(4) 0.1113(4) 0.2980(6) 0.0281(16) Uani 1 1 d . . . . .
H3X H 0.1275 0.0744 0.3423 0.034 Uiso 1 1 calc R U . . .
C4X C 0.0672(4) 0.3371(4) 0.3246(7) 0.0326(17) Uani 1 1 d . . . . .
H4X H 0.0583 0.3595 0.3747 0.039 Uiso 1 1 calc R U . . .
O1A O 0.1377(3) 0.3167(2) 0.5479(4) 0.0300(11) Uani 1 1 d . . . . .
O1B O 0.1974(3) 0.1094(2) 0.5233(4) 0.0297(11) Uani 1 1 d . . . . .
O2A O 0.2793(3) 0.4731(2) 0.3120(4) 0.0277(11) Uani 1 1 d . . . . .
O2B O 0.1623(3) 0.4185(2) 0.4899(4) 0.0296(11) Uani 1 1 d . . . . .
O3A O 0.3780(3) 0.2047(2) 0.1876(4) 0.0292(11) Uani 1 1 d . . . . .
O3B O 0.3363(3) 0.4164(2) 0.2283(4) 0.0308(12) Uani 1 1 d . . . . .
O4A O 0.2512(3) 0.0551(2) 0.4475(4) 0.0324(12) Uani 1 1 d . . . . .
O4B O 0.3521(3) 0.1034(2) 0.2458(4) 0.0328(12) Uani 1 1 d . . . . .
O23 O 0.3852(3) 0.4046(3) 0.4254(5) 0.0387(13) Uani 1 1 d . . . . .
O34 O 0.4308(3) 0.1822(3) 0.3833(5) 0.0407(14) Uani 1 1 d . . . . .
P12 P 0.19191(11) 0.37289(9) 0.58839(16) 0.0288(4) Uani 1 1 d . . . . .
P23 P 0.35127(10) 0.44661(9) 0.33551(16) 0.0274(4) Uani 1 1 d . . . . .
P34 P 0.40878(10) 0.15584(9) 0.28120(16) 0.0299(4) Uani 1 1 d . . . . .
S12 S 0.28664(11) 0.35001(11) 0.65015(19) 0.0441(5) Uani 1 1 d . . . . .
O1I O 0.4497(4) 0.3075(3) 0.5528(7) 0.059(2) Uani 1 1 d . . . . .
H1IA H 0.4413 0.3428 0.5251 0.089 Uiso 1 1 calc R U . . .
C1I C 0.4513(6) 0.2809(6) 0.7124(8) 0.062(3) Uani 1 1 d . . . . .
H1I1 H 0.4844 0.2481 0.724 0.092 Uiso 1 1 calc R U . . .
H1I2 H 0.4208 0.2666 0.7361 0.092 Uiso 1 1 calc R U . . .
H1I3 H 0.4764 0.3178 0.7523 0.092 Uiso 1 1 calc R U . . .
C2I C 0.4074(6) 0.2968(5) 0.5936(9) 0.055(3) Uani 1 1 d . . . . .
H2I H 0.3807 0.3355 0.585 0.066 Uiso 1 1 calc R U . . .
C4I C 0.3040(5) 0.2622(4) 0.4206(8) 0.049(2) Uani 1 1 d . . . . .
H4I1 H 0.278 0.2988 0.4187 0.073 Uiso 1 1 calc R U . . .
H4I2 H 0.2722 0.2272 0.388 0.073 Uiso 1 1 calc R U . . .
H4I3 H 0.3271 0.2707 0.3821 0.073 Uiso 1 1 calc R U . . .
C3I C 0.3574(5) 0.2466(5) 0.5328(9) 0.056(2) Uani 1 1 d . . . . .
H3I1 H 0.3331 0.2349 0.5692 0.067 Uiso 1 1 calc R U . . .
H3I2 H 0.3836 0.2099 0.5333 0.067 Uiso 1 1 calc R U . . .
Na1 Na 0.5 0.2888(12) 0 0.238(9) Uani 1 2 d S T P . .
Br1 Br 0 0.24658(5) 0 0.0396(3) Uani 1 2 d S T P . .
O2W O 0.434(3) 0.369(2) 0.028(4) 0.23(2) Uiso 0.5 1 d . . P . .
O1SA O 0.4241(9) 0.1800(8) -0.0448(13) 0.070(4) Uiso 0.5 1 d D . P A 1
H1SA H 0.4473 0.159 -0.0627 0.106 Uiso 0.5 1 calc R U P A 1
C1SA C 0.3292(16) 0.1275(14) -0.157(2) 0.077(7) Uiso 0.5 1 d . . P A 1
H1S1 H 0.2817 0.1266 -0.2175 0.115 Uiso 0.5 1 calc R U P A 1
H1S2 H 0.3589 0.102 -0.1711 0.115 Uiso 0.5 1 calc R U P A 1
H1S3 H 0.33 0.1111 -0.095 0.115 Uiso 0.5 1 calc R U P A 1
C2SA C 0.354(2) 0.190(4) -0.137(3) 0.22(3) Uiso 0.5 1 d D . P A 1
H2SA H 0.355 0.2084 -0.1972 0.264 Uiso 0.5 1 calc R U P A 1
C3SA C 0.3193(14) 0.2308(13) -0.099(2) 0.153(9) Uiso 0.5 1 d D . P A 1
H3S1 H 0.3616 0.2501 -0.0404 0.184 Uiso 0.5 1 calc R U P A 1
H3S2 H 0.3078 0.1983 -0.0639 0.184 Uiso 0.5 1 calc R U P A 1
C4SA C 0.2675(13) 0.2798(12) -0.106(2) 0.062(6) Uiso 0.5 1 d . . P A 1
H4S1 H 0.2741 0.286 -0.0367 0.094 Uiso 0.5 1 calc R U P A 1
H4S2 H 0.2755 0.319 -0.1313 0.094 Uiso 0.5 1 calc R U P A 1
H4S3 H 0.2202 0.2657 -0.1554 0.094 Uiso 0.5 1 calc R U P A 1
O1SB O 0.3504(13) 0.2544(14) -0.1584(19) 0.120(8) Uiso 0.5 1 d D . P B 2
H1SB H 0.3664 0.2901 -0.137 0.179 Uiso 0.5 1 calc R U P B 2
C1SB C 0.2453(16) 0.2539(15) -0.160(3) 0.088(8) Uiso 0.5 1 d D . P B 2
H1S4 H 0.2445 0.2981 -0.1466 0.133 Uiso 0.5 1 calc R U P B 2
H1S5 H 0.2259 0.2472 -0.2354 0.133 Uiso 0.5 1 calc R U P B 2
H1S6 H 0.2178 0.2312 -0.138 0.133 Uiso 0.5 1 calc R U P B 2
C2SB C 0.317(4) 0.105(2) -0.119(7) 0.25(4) Uiso 0.5 1 d D . P B 2
H2S1 H 0.2807 0.0786 -0.1727 0.371 Uiso 0.5 1 calc R U P B 2
H2S2 H 0.3594 0.1002 -0.1209 0.371 Uiso 0.5 1 calc R U P B 2
H2S3 H 0.3263 0.0937 -0.0498 0.371 Uiso 0.5 1 calc R U P B 2
C2SX C 0.2941(18) 0.1712(15) -0.142(3) 0.093(9) Uiso 0.5 1 d D . P B 2
H2S4 H 0.2817 0.1761 -0.2152 0.112 Uiso 0.5 1 calc R U P B 2
H2S5 H 0.2493 0.1698 -0.1454 0.112 Uiso 0.5 1 calc R U P B 2
C3SX C 0.3193(14) 0.2308(13) -0.099(2) 0.153(9) Uiso 0.5 1 d D . P B 2
H3SX H 0.3462 0.2356 -0.0208 0.184 Uiso 0.5 1 calc R U P B 2

loop_
_atom_site_aniso_label
_atom_site_aniso_U_11
_atom_site_aniso_U_22
_atom_site_aniso_U_33
_atom_site_aniso_U_23
_atom_site_aniso_U_13
_atom_site_aniso_U_12
C1A 0.035(4) 0.023(4) 0.025(4) 0.001(3) 0.018(3) -0.002(3)
C1B 0.033(4) 0.024(3) 0.035(4) -0.004(3) 0.022(3) -0.002(3)
C1C 0.025(4) 0.030(4) 0.036(4) 0.005(3) 0.018(3) -0.002(3)
C1D 0.021(3) 0.031(4) 0.028(4) -0.001(3) 0.014(3) -0.006(3)
C1E 0.028(4) 0.024(4) 0.030(4) 0.000(3) 0.019(3) -0.003(3)
C1F 0.039(4) 0.017(3) 0.041(4) 0.003(3) 0.028(4) -0.002(3)
C1X 0.027(4) 0.024(4) 0.030(4) 0.002(3) 0.016(3) 0.003(3)
C1Y 0.031(4) 0.030(4) 0.033(4) 0.003(3) 0.019(4) 0.003(3)
C1Z 0.045(5) 0.034(4) 0.034(4) 0.006(3) 0.023(4) 0.018(4)
C2A 0.028(4) 0.018(3) 0.028(4) -0.002(3) 0.014(3) -0.001(3)
C2B 0.028(4) 0.018(3) 0.031(4) 0.002(3) 0.020(3) 0.001(3)
C2C 0.027(4) 0.019(3) 0.029(4) 0.005(3) 0.016(3) 0.006(3)
C2D 0.025(3) 0.019(3) 0.031(4) -0.002(3) 0.013(3) -0.003(3)
C2E 0.027(4) 0.023(3) 0.028(4) 0.007(3) 0.015(3) 0.004(3)
C2F 0.027(4) 0.022(3) 0.031(4) 0.003(3) 0.021(3) 0.001(3)
C2Y 0.024(4) 0.033(4) 0.037(4) -0.002(3) 0.019(3) 0.003(3)
C2Z 0.038(4) 0.032(4) 0.038(4) -0.013(4) 0.018(4) -0.009(4)
C3A 0.024(4) 0.032(4) 0.034(4) -0.002(3) 0.014(3) -0.003(3)
C3B 0.030(4) 0.027(4) 0.035(4) 0.003(3) 0.023(3) 0.007(3)
C3C 0.028(4) 0.028(4) 0.027(3) 0.002(3) 0.019(3) -0.001(3)
C3D 0.029(4) 0.026(4) 0.026(4) 0.005(3) 0.015(3) 0.001(3)
C3E 0.024(3) 0.027(4) 0.033(4) 0.007(3) 0.019(3) 0.003(3)
C3F 0.028(4) 0.021(3) 0.035(4) -0.002(3) 0.018(3) 0.000(3)
C3Y 0.034(4) 0.039(4) 0.034(4) -0.003(4) 0.018(4) -0.005(4)
C3Z 0.048(5) 0.044(5) 0.049(5) -0.016(4) 0.024(5) -0.010(4)
C4A 0.031(4) 0.023(4) 0.042(5) 0.001(3) 0.014(4) 0.004(3)
C4B 0.041(4) 0.019(3) 0.042(5) 0.002(3) 0.025(4) -0.003(3)
C4C 0.030(4) 0.020(3) 0.032(4) -0.003(3) 0.014(3) -0.004(3)
C4D 0.026(4) 0.020(3) 0.031(4) -0.003(3) 0.014(3) -0.002(3)
C4E 0.031(4) 0.018(3) 0.030(4) -0.004(3) 0.015(3) -0.002(3)
C4F 0.029(4) 0.018(3) 0.042(4) -0.001(3) 0.021(3) 0.002(3)
C4Y 0.030(4) 0.021(3) 0.032(4) 0.001(3) 0.016(3) 0.000(3)
C4Z 0.033(4) 0.033(4) 0.046(5) 0.006(4) 0.020(4) -0.005(4)
C23A 0.031(4) 0.024(4) 0.037(4) -0.001(3) 0.018(4) -0.005(3)
C23B 0.040(5) 0.032(4) 0.051(5) 0.004(4) 0.037(4) 0.002(4)
C23C 0.037(4) 0.046(5) 0.044(5) 0.007(4) 0.029(4) -0.002(4)
C23D 0.038(4) 0.039(4) 0.038(4) -0.005(4) 0.028(4) -0.008(4)
C23E 0.039(4) 0.019(3) 0.049(5) 0.002(3) 0.028(4) -0.001(3)
C23F 0.035(4) 0.028(4) 0.052(5) -0.002(4) 0.029(4) 0.001(3)
C34A 0.025(4) 0.021(3) 0.041(4) -0.002(3) 0.016(3) 0.004(3)
C34B 0.036(4) 0.034(4) 0.036(4) 0.000(4) 0.020(4) 0.003(4)
C34C 0.041(5) 0.038(5) 0.045(5) -0.009(4) 0.024(4) 0.004(4)
C34D 0.035(4) 0.029(4) 0.040(5) -0.006(3) 0.016(4) 0.008(3)
C34E 0.031(4) 0.034(4) 0.050(5) 0.004(4) 0.017(4) 0.010(4)
C34F 0.035(4) 0.036(4) 0.040(5) -0.001(4) 0.017(4) 0.007(4)
C12A 0.071(6) 0.023(4) 0.054(5) -0.001(4) 0.048(5) -0.004(4)
C12B 0.072(7) 0.034(5) 0.109(10) -0.004(5) 0.071(8) -0.002(5)
C12C 0.163(15) 0.035(6) 0.160(15) -0.003(7) 0.146(14) -0.004(7)
C12D 0.20(2) 0.031(6) 0.137(15) 0.015(7) 0.147(16) 0.020(9)
C12E 0.24(2) 0.039(7) 0.077(9) 0.003(6) 0.114(13) 0.011(10)
C12F 0.116(10) 0.049(6) 0.034(5) 0.005(4) 0.042(6) 0.022(6)
C100 0.034(4) 0.026(4) 0.035(4) 0.004(3) 0.019(4) 0.000(3)
C2X 0.034(4) 0.021(4) 0.033(4) -0.001(3) 0.022(3) -0.001(3)
C3X 0.025(4) 0.026(4) 0.030(4) 0.004(3) 0.013(3) -0.001(3)
C4X 0.034(4) 0.027(4) 0.040(4) 0.006(3) 0.022(4) 0.003(3)
O1A 0.038(3) 0.022(2) 0.034(3) 0.000(2) 0.021(2) -0.001(2)
O1B 0.039(3) 0.019(2) 0.036(3) 0.006(2) 0.023(3) 0.001(2)
O2A 0.027(3) 0.021(2) 0.038(3) 0.001(2) 0.019(2) -0.003(2)
O2B 0.035(3) 0.024(2) 0.038(3) 0.003(2) 0.025(3) 0.005(2)
O3A 0.031(3) 0.022(2) 0.042(3) 0.002(2) 0.024(3) 0.004(2)
O3B 0.033(3) 0.020(2) 0.047(3) -0.001(2) 0.026(3) -0.003(2)
O4A 0.037(3) 0.024(3) 0.036(3) 0.008(2) 0.019(3) 0.005(2)
O4B 0.034(3) 0.025(3) 0.042(3) 0.006(2) 0.022(3) 0.009(2)
O23 0.043(3) 0.026(3) 0.048(3) 0.005(3) 0.024(3) 0.001(2)
O34 0.041(3) 0.036(3) 0.047(4) 0.000(3) 0.025(3) 0.006(3)
P12 0.0344(10) 0.0245(9) 0.0316(10) 0.0003(8) 0.0201(9) 0.0023(8)
P23 0.0268(10) 0.0200(8) 0.0376(11) 0.0020(8) 0.0185(9) 0.0006(8)
P34 0.0303(10) 0.0251(9) 0.0368(11) 0.0008(8) 0.0193(9) 0.0045(8)
S12 0.0336(11) 0.0461(12) 0.0493(13) 0.0082(10) 0.0195(10) 0.0053(10)
O1I 0.060(4) 0.052(4) 0.083(5) 0.033(4) 0.049(4) 0.021(4)
C1I 0.046(6) 0.074(7) 0.058(7) -0.001(6) 0.023(5) 0.011(5)
C2I 0.056(6) 0.051(6) 0.080(8) 0.013(5) 0.050(6) 0.008(5)
C4I 0.045(5) 0.028(4) 0.072(7) 0.000(4) 0.030(5) 0.004(4)
C3I 0.060(6) 0.044(5) 0.081(7) -0.005(6) 0.048(6) 0.000(5)
Na1 0.23(2) 0.24(2) 0.24(2) 0 0.115(17) 0
Br1 0.0436(7) 0.0336(6) 0.0427(7) 0 0.0234(6) 0

loop_
_atom_type_symbol
_atom_type_description
_atom_type_scat_dispersion_real
_atom_type_scat_dispersion_imag
_atom_type_scat_source
C C 0.0033 0.0016 'International Tables Vol C Tables 4.2.6.8 and 6.1.1.4'
H H 0 0 'International Tables Vol C Tables 4.2.6.8 and 6.1.1.4'
O O 0.0106 0.006 'International Tables Vol C Tables 4.2.6.8 and 6.1.1.4'
P P 0.1023 0.0942 'International Tables Vol C Tables 4.2.6.8 and 6.1.1.4'
S S 0.1246 0.1234 'International Tables Vol C Tables 4.2.6.8 and 6.1.1.4'
Na Na 0.0362 0.0249 'International Tables Vol C Tables 4.2.6.8 and 6.1.1.4'
Br Br -0.2901 2.4595 'International Tables Vol C Tables 4.2.6.8 and 6.1.1.4'

loop_
_geom_angle_atom_site_label_1
_geom_angle_atom_site_label_2
_geom_angle_atom_site_label_3
_geom_angle
_geom_angle_site_symmetry_1
_geom_angle_site_symmetry_3
C1B C1A C1F 119.2(7) . .
C1B C1A H1A 120.4 . .
C1F C1A H1A 120.4 . .
C1A C1B O1A 118.1(7) . .
C1A C1B C1C 121.7(7) . .
O1A C1B C1C 120.1(7) . .
C1D C1C C1B 117.7(7) . .
C1D C1C C4X 122.3(7) . .
C1B C1C C4X 120.0(7) . .
C1C C1D C1E 122.1(7) . .
C1C C1D H1D 119 . .
C1E C1D H1D 119 . .
C1F C1E C1D 118.3(7) . .
C1F C1E C3X 119.3(6) . .
C1D C1E C3X 122.5(6) . .
O1B C1F C1E 121.6(7) . .
O1B C1F C1A 117.3(7) . .
C1E C1F C1A 121.0(7) . .
C3E C1X C2C 109.9(6) . .
C3E C1X C1Y 113.0(6) . .
C2C C1X C1Y 113.7(6) . .
C3E C1X H1X 106.6 . .
C2C C1X H1X 106.6 . .
C1Y C1X H1X 106.6 . .
C1Z C1Y C1X 110.7(7) . .
C1Z C1Y H1Y1 109.5 . .
C1X C1Y H1Y1 109.5 . .
C1Z C1Y H1Y2 109.5 . .
C1X C1Y H1Y2 109.5 . .
H1Y1 C1Y H1Y2 108.1 . .
C1Y C1Z H1Z1 109.5 . .
C1Y C1Z H1Z2 109.5 . .
H1Z1 C1Z H1Z2 109.5 . .
C1Y C1Z H1Z3 109.5 . .
H1Z1 C1Z H1Z3 109.5 . .
H1Z2 C1Z H1Z3 109.5 . .
C2B C2A C2F 117.8(7) . .
C2B C2A H2A 121.1 . .
C2F C2A H2A 121.1 . .
C2C C2B C2A 123.2(7) . .
C2C C2B O2A 119.3(6) . .
C2A C2B O2A 117.4(6) . .
C2B C2C C2D 117.2(7) . .
C2B C2C C1X 120.7(6) . .
C2D C2C C1X 122.1(7) . .
C2E C2D C2C 122.3(7) . .
C2E C2D H2D 118.8 . .
C2C C2D H2D 118.8 . .
C2D C2E C2F 117.5(7) . .
C2D C2E C4X 122.2(7) . .
C2F C2E C4X 120.2(6) . .
C2E C2F C2A 121.9(6) . .
C2E C2F O2B 119.8(6) . .
C2A C2F O2B 118.0(6) . .
C2X C2Y C2Z 111.4(7) . .
C2X C2Y H2Y1 109.3 . .
C2Z C2Y H2Y1 109.3 . .
C2X C2Y H2Y2 109.3 . .
C2Z C2Y H2Y2 109.3 . .
H2Y1 C2Y H2Y2 108 . .
C2Y C2Z H2Z1 109.5 . .
C2Y C2Z H2Z2 109.5 . .
H2Z1 C2Z H2Z2 109.5 . .
C2Y C2Z H2Z3 109.5 . .
H2Z1 C2Z H2Z3 109.5 . .
H2Z2 C2Z H2Z3 109.5 . .
C3F C3A C3B 117.8(7) . .
C3F C3A H3A 121.1 . .
C3B C3A H3A 121.1 . .
C3C C3B C3A 122.6(7) . .
C3C C3B O3A 120.7(7) . .
C3A C3B O3A 116.7(6) . .
C3B C3C C3D 117.1(7) . .
C3B C3C C2X 120.9(7) . .
C3D C3C C2X 122.0(7) . .
C3C C3D C3E 123.0(7) . .
C3C C3D H3D 118.5 . .
C3E C3D H3D 118.5 . .
C3D C3E C3F 116.2(7) . .
C3D C3E C1X 123.3(7) . .
C3F C3E C1X 120.5(7) . .
C3A C3F C3E 123.2(7) . .
C3A C3F O3B 117.3(6) . .
C3E C3F O3B 119.2(6) . .
C3Z C3Y C3X 111.2(7) . .
C3Z C3Y H3Y1 109.4 . .
C3X C3Y H3Y1 109.4 . .
C3Z C3Y H3Y2 109.4 . .
C3X C3Y H3Y2 109.4 . .
H3Y1 C3Y H3Y2 108 . .
C3Y C3Z H3Z1 109.5 . .
C3Y C3Z H3Z2 109.5 . .
H3Z1 C3Z H3Z2 109.5 . .
C3Y C3Z H3Z3 109.5 . .
H3Z1 C3Z H3Z3 109.5 . .
H3Z2 C3Z H3Z3 109.5 . .
C4B C4A C4F 118.5(7) . .
C4B C4A H4A 120.7 . .
C4F C4A H4A 120.7 . .
C4C C4B C4A 120.6(7) . .
C4C C4B O4A 122.6(7) . .
C4A C4B O4A 116.7(7) . .
C4D C4C C4B 119.6(7) . .
C4D C4C C3X 122.3(7) . .
C4B C4C C3X 118.1(7) . .
C4C C4D C4E 121.8(7) . .
C4C C4D H4D 119.1 . .
C4E C4D H4D 119.1 . .
C4D C4E C4F 117.7(7) . .
C4D C4E C2X 122.1(7) . .
C4F C4E C2X 120.1(7) . .
C4E C4F C4A 121.8(7) . .
C4E C4F O4B 119.7(7) . .
C4A C4F O4B 118.5(7) . .
C4X C4Y C4Z 113.6(7) . .
C4X C4Y H4Y1 108.8 . .
C4Z C4Y H4Y1 108.8 . .
C4X C4Y H4Y2 108.8 . .
C4Z C4Y H4Y2 108.8 . .
H4Y1 C4Y H4Y2 107.7 . .
C4Y C4Z H4Z1 109.5 . .
C4Y C4Z H4Z2 109.5 . .
H4Z1 C4Z H4Z2 109.5 . .
C4Y C4Z H4Z3 109.5 . .
H4Z1 C4Z H4Z3 109.5 . .
H4Z2 C4Z H4Z3 109.5 . .
C23B C23A C23F 119.4(7) . .
C23B C23A P23 117.6(6) . .
C23F C23A P23 122.9(6) . .
C23A C23B C23C 121.0(8) . .
C23A C23B H23B 119.5 . .
C23C C23B H23B 119.5 . .
C23D C23C C23B 119.9(8) . .
C23D C23C H23C 120.1 . .
C23B C23C H23C 120.1 . .
C23C C23D C23E 119.6(7) . .
C23C C23D H23D 120.2 . .
C23E C23D H23D 120.2 . .
C23D C23E C23F 120.7(7) . .
C23D C23E H23E 119.7 . .
C23F C23E H23E 119.7 . .
C23E C23F C23A 119.4(7) . .
C23E C23F H23F 120.3 . .
C23A C23F H23F 120.3 . .
C34B C34A C34F 120.0(7) . .
C34B C34A P34 123.2(6) . .
C34F C34A P34 116.6(6) . .
C34A C34B C34C 120.2(8) . .
C34A C34B H34B 119.9 . .
C34C C34B H34B 119.9 . .
C34B C34C C34D 119.9(8) . .
C34B C34C H34C 120.1 . .
C34D C34C H34C 120.1 . .
C34E C34D C34C 120.1(8) . .
C34E C34D H34D 120 . .
C34C C34D H34D 120 . .
C34D C34E C34F 120.6(8) . .
C34D C34E H34E 119.7 . .
C34F C34E H34E 119.7 . .
C34E C34F C34A 119.2(8) . .
C34E C34F H34F 120.4 . .
C34A C34F H34F 120.4 . .
C12B C12A C12F 119.7(10) . .
C12B C12A P12 119.4(8) . .
C12F C12A P12 120.8(8) . .
C12A C12B C12C 123.7(14) . .
C12A C12B H12B 118.2 . .
C12C C12B H12B 118.2 . .
C12B C12C C12D 116.4(16) . .
C12B C12C H12C 121.8 . .
C12D C12C H12C 121.8 . .
C12E C12D C12C 120.7(13) . .
C12E C12D H12D 119.6 . .
C12C C12D H12D 119.6 . .
C12D C12E C12F 121.7(17) . .
C12D C12E H12E 119.2 . .
C12F C12E H12E 119.2 . .
C12A C12F C12E 117.7(15) . .
C12A C12F H12F 121.1 . .
C12E C12F H12F 121.1 . .
O4A C100 O1B 113.8(6) . .
O4A C100 H10A 108.8 . .
O1B C100 H10A 108.8 . .
O4A C100 H10B 108.8 . .
O1B C100 H10B 108.8 . .
H10A C100 H10B 107.7 . .
C2Y C2X C3C 115.1(6) . .
C2Y C2X C4E 114.0(6) . .
C3C C2X C4E 107.7(6) . .
C2Y C2X H2X 106.5 . .
C3C C2X H2X 106.5 . .
C4E C2X H2X 106.5 . .
C1E C3X C4C 109.4(6) . .
C1E C3X C3Y 113.7(6) . .
C4C C3X C3Y 113.8(7) . .
C1E C3X H3X 106.4 . .
C4C C3X H3X 106.4 . .
C3Y C3X H3X 106.4 . .
C4Y C4X C1C 114.1(7) . .
C4Y C4X C2E 114.5(6) . .
C1C C4X C2E 107.1(6) . .
C4Y C4X H4X 106.9 . .
C1C C4X H4X 106.9 . .
C2E C4X H4X 106.9 . .
C1B O1A P12 124.3(5) . .
C1F O1B C100 115.8(5) . .
C2B O2A P23 124.0(4) . .
C2F O2B P12 124.0(5) . .
C3B O3A P34 122.2(5) . .
C3F O3B P23 122.0(5) . .
C4B O4A C100 116.3(6) . .
C4F O4B P34 123.4(5) . .
O2B P12 O1A 104.6(3) . .
O2B P12 C12A 100.8(4) . .
O1A P12 C12A 99.3(4) . .
O2B P12 S12 115.3(2) . .
O1A P12 S12 115.6(2) . .
C12A P12 S12 118.7(4) . .
O23 P23 O2A 114.2(3) . .
O23 P23 O3B 113.7(3) . .
O2A P23 O3B 106.0(3) . .
O23 P23 C23A 116.7(4) . .
O2A P23 C23A 102.9(3) . .
O3B P23 C23A 101.9(3) . .
O34 P34 O4B 113.8(3) . .
O34 P34 O3A 114.5(3) . .
O4B P34 O3A 106.1(3) . .
O34 P34 C34A 116.8(4) . .
O4B P34 C34A 101.4(3) . .
O3A P34 C34A 102.7(3) . .
C2I O1I H1IA 109.5 . .
C2I C1I H1I1 109.5 . .
C2I C1I H1I2 109.5 . .
H1I1 C1I H1I2 109.5 . .
C2I C1I H1I3 109.5 . .
H1I1 C1I H1I3 109.5 . .
H1I2 C1I H1I3 109.5 . .
O1I C2I C3I 109.4(9) . .
O1I C2I C1I 111.1(9) . .
C3I C2I C1I 111.3(9) . .
O1I C2I H2I 108.3 . .
C3I C2I H2I 108.3 . .
C1I C2I H2I 108.3 . .
C3I C4I H4I1 109.5 . .
C3I C4I H4I2 109.5 . .
H4I1 C4I H4I2 109.5 . .
C3I C4I H4I3 109.5 . .
H4I1 C4I H4I3 109.5 . .
H4I2 C4I H4I3 109.5 . .
C2I C3I C4I 115.3(9) . .
C2I C3I H3I1 108.5 . .
C4I C3I H3I1 108.5 . .
C2I C3I H3I2 108.5 . .
C4I C3I H3I2 108.5 . .
H3I1 C3I H3I2 107.5 . .
O2W Na1 O2W 91(3) . 2_655
O2W Na1 O1SA 155.3(13) . 2_655
O2W Na1 O1SA 106.2(13) 2_655 2_655
C2SA O1SA H1SA 109.5 . .
C2SA C1SA H1S1 109.5 . .
C2SA C1SA H1S2 109.5 . .
H1S1 C1SA H1S2 109.5 . .
C2SA C1SA H1S3 109.5 . .
H1S1 C1SA H1S3 109.5 . .
H1S2 C1SA H1S3 109.5 . .
C1SA C2SA O1SA 100(4) . .
C1SA C2SA C3SA 114(5) . .
O1SA C2SA C3SA 105(3) . .
C1SA C2SA H2SA 112.2 . .
O1SA C2SA H2SA 112.2 . .
C3SA C2SA H2SA 112.2 . .
C2SA C3SA C4SA 157(3) . .
C2SA C3SA H3S1 97 . .
C4SA C3SA H3S1 97 . .
C2SA C3SA H3S2 97 . .
C4SA C3SA H3S2 97 . .
H3S1 C3SA H3S2 103.5 . .
C3SA C4SA H4S1 109.5 . .
C3SA C4SA H4S2 109.5 . .
H4S1 C4SA H4S2 109.5 . .
C3SA C4SA H4S3 109.5 . .
H4S1 C4SA H4S3 109.5 . .
H4S2 C4SA H4S3 109.5 . .
C3SX O1SB H1SB 109.5 . .
C3SX C1SB H1S4 109.5 . .
C3SX C1SB H1S5 109.5 . .
H1S4 C1SB H1S5 109.5 . .
C3SX C1SB H1S6 109.5 . .
H1S4 C1SB H1S6 109.5 . .
H1S5 C1SB H1S6 109.5 . .
C2SX C2SB H2S1 109.5 . .
C2SX C2SB H2S2 109.5 . .
H2S1 C2SB H2S2 109.5 . .
C2SX C2SB H2S3 109.5 . .
H2S1 C2SB H2S3 109.5 . .
H2S2 C2SB H2S3 109.5 . .
C3SX C2SX C2SB 139(4) . .
C3SX C2SX H2S4 102.3 . .
C2SB C2SX H2S4 102.3 . .
C3SX C2SX H2S5 102.3 . .
C2SB C2SX H2S5 102.3 . .
H2S4 C2SX H2S5 104.9 . .
C2SX C3SX O1SB 104(2) . .
C2SX C3SX C1SB 88(2) . .
O1SB C3SX C1SB 104(2) . .
C2SX C3SX H3SX 118.3 . .
O1SB C3SX H3SX 118.3 . .
C1SB C3SX H3SX 118.3 . .

loop_
_geom_bond_atom_site_label_1
_geom_bond_atom_site_label_2
_geom_bond_distance
_geom_bond_site_symmetry_2
C1A C1B 1.372(11) .
C1A C1F 1.395(10) .
C1A H1A 0.95 .
C1B O1A 1.395(9) .
C1B C1C 1.416(11) .
C1C C1D 1.378(11) .
C1C C4X 1.521(11) .
C1D C1E 1.403(11) .
C1D H1D 0.95 .
C1E C1F 1.394(11) .
C1E C3X 1.521(10) .
C1F O1B 1.393(9) .
C1X C3E 1.510(10) .
C1X C2C 1.541(10) .
C1X C1Y 1.545(11) .
C1X H1X 1 .
C1Y C1Z 1.522(10) .
C1Y H1Y1 0.99 .
C1Y H1Y2 0.99 .
C1Z H1Z1 0.98 .
C1Z H1Z2 0.98 .
C1Z H1Z3 0.98 .
C2A C2B 1.381(10) .
C2A C2F 1.397(10) .
C2A H2A 0.95 .
C2B C2C 1.377(10) .
C2B O2A 1.427(9) .
C2C C2D 1.405(10) .
C2D C2E 1.392(10) .
C2D H2D 0.95 .
C2E C2F 1.396(11) .
C2E C4X 1.531(11) .
C2F O2B 1.410(9) .
C2Y C2X 1.507(11) .
C2Y C2Z 1.546(11) .
C2Y H2Y1 0.99 .
C2Y H2Y2 0.99 .
C2Z H2Z1 0.98 .
C2Z H2Z2 0.98 .
C2Z H2Z3 0.98 .
C3A C3F 1.369(11) .
C3A C3B 1.400(11) .
C3A H3A 0.95 .
C3B C3C 1.387(10) .
C3B O3A 1.421(9) .
C3C C3D 1.395(10) .
C3C C2X 1.534(10) .
C3D C3E 1.403(11) .
C3D H3D 0.95 .
C3E C3F 1.405(10) .
C3F O3B 1.417(9) .
C3Y C3Z 1.517(12) .
C3Y C3X 1.558(11) .
C3Y H3Y1 0.99 .
C3Y H3Y2 0.99 .
C3Z H3Z1 0.98 .
C3Z H3Z2 0.98 .
C3Z H3Z3 0.98 .
C4A C4B 1.390(12) .
C4A C4F 1.393(12) .
C4A H4A 0.95 .
C4B C4C 1.386(11) .
C4B O4A 1.396(9) .
C4C C4D 1.374(11) .
C4C C3X 1.534(11) .
C4D C4E 1.387(11) .
C4D H4D 0.95 .
C4E C4F 1.393(11) .
C4E C2X 1.546(10) .
C4F O4B 1.401(9) .
C4Y C4X 1.519(11) .
C4Y C4Z 1.527(11) .
C4Y H4Y1 0.99 .
C4Y H4Y2 0.99 .
C4Z H4Z1 0.98 .
C4Z H4Z2 0.98 .
C4Z H4Z3 0.98 .
C23A C23B 1.373(11) .
C23A C23F 1.393(11) .
C23A P23 1.778(8) .
C23B C23C 1.383(12) .
C23B H23B 0.95 .
C23C C23D 1.377(12) .
C23C H23C 0.95 .
C23D C23E 1.381(12) .
C23D H23D 0.95 .
C23E C23F 1.387(11) .
C23E H23E 0.95 .
C23F H23F 0.95 .
C34A C34B 1.381(12) .
C34A C34F 1.403(12) .
C34A P34 1.773(7) .
C34B C34C 1.382(12) .
C34B H34B 0.95 .
C34C C34D 1.397(13) .
C34C H34C 0.95 .
C34D C34E 1.369(13) .
C34D H34D 0.95 .
C34E C34F 1.392(12) .
C34E H34E 0.95 .
C34F H34F 0.95 .
C12A C12B 1.368(15) .
C12A C12F 1.383(15) .
C12A P12 1.780(8) .
C12B C12C 1.379(16) .
C12B H12B 0.95 .
C12C C12D 1.44(3) .
C12C H12C 0.95 .
C12D C12E 1.33(3) .
C12D H12D 0.95 .
C12E C12F 1.44(2) .
C12E H12E 0.95 .
C12F H12F 0.95 .
C100 O4A 1.405(10) .
C100 O1B 1.424(10) .
C100 H10A 0.99 .
C100 H10B 0.99 .
C2X H2X 1 .
C3X H3X 1 .
C4X H4X 1 .
O1A P12 1.605(5) .
O2A P23 1.588(5) .
O2B P12 1.599(6) .
O3A P34 1.593(6) .
O3B P23 1.595(6) .
O4B P34 1.584(6) .
O23 P23 1.463(6) .
O34 P34 1.451(7) .
P12 S12 1.908(3) .
O1I C2I 1.406(12) .
O1I H1IA 0.84 .
C1I C2I 1.552(16) .
C1I H1I1 0.98 .
C1I H1I2 0.98 .
C1I H1I3 0.98 .
C2I C3I 1.487(16) .
C2I H2I 1 .
C4I C3I 1.504(15) .
C4I H4I1 0.98 .
C4I H4I2 0.98 .
C4I H4I3 0.98 .
C3I H3I1 0.99 .
C3I H3I2 0.99 .
Na1 O2W 2.47(6) .
Na1 O2W 2.47(6) 2_655
Na1 O1SA 2.78(3) 2_655
O1SA C2SA 1.47(3) .
O1SA H1SA 0.84 .
C1SA C2SA 1.43(8) .
C1SA H1S1 0.98 .
C1SA H1S2 0.98 .
C1SA H1S3 0.98 .
C2SA C3SA 1.48(3) .
C2SA H2SA 1 .
C3SA C4SA 1.54(4) .
C3SA H3S1 0.99 .
C3SA H3S2 0.99 .
C4SA H4S1 0.98 .
C4SA H4S2 0.98 .
C4SA H4S3 0.98 .
O1SB C3SX 1.49(2) .
O1SB H1SB 0.84 .
C1SB C3SX 1.51(4) .
C1SB H1S4 0.98 .
C1SB H1S5 0.98 .
C1SB H1S6 0.98 .
C2SB C2SX 1.49(3) .
C2SB H2S1 0.98 .
C2SB H2S2 0.98 .
C2SB H2S3 0.98 .
C2SX C3SX 1.42(4) .
C2SX H2S4 0.99 .
C2SX H2S5 0.99 .
C3SX H3SX 1.0001 .
